data_7239724
loop_
_publ_author_name
'Thomas, Kolle E.'
'Desbois, Nicolas'
'Conradie, Jeanet'
'Teat, Simon J.'
'Gros, Claude P.'
'Ghosh, Abhik'

_publ_section_title
;
 Gold dipyrrin-bisphenolates: a combined experimental and DFT study of
 metal--ligand interactions
;
_journal_issue 1
_journal_name_full 'RSC Advances'
_journal_page_first 533
_journal_page_last 540
_journal_paper_doi 10.1039/C9RA09228E
_journal_volume 10
_journal_year 2020
_chemical_formula_sum 'C28 H16 Au F3 N2 O2'
_chemical_formula_weight 666.39
_chemical_name_systematic 'Gold(III) meso-(4-trifluoromethylphenyl)dipyrrin-bisphenolate'
_chemical_properties_physical Light-sensitive,Photo-sensitive
_space_group_crystal_system monoclinic
_space_group_IT_number 14
_space_group_name_Hall '-P 2ybc'
_space_group_name_H-M_alt 'P 1 21/c 1'
_atom_sites_solution_hydrogens geom
_atom_sites_solution_primary 'intrinsic phasing'
_atom_sites_solution_secondary difmap
_audit_creation_method SHELXL-2018/1
_audit_update_record
;
2019-11-06 deposited with the CCDC.	2019-12-18 downloaded from the CCDC.
;
_cell_angle_alpha 90
_cell_angle_beta 98.802(2)
_cell_angle_gamma 90
_cell_formula_units_Z 4
_cell_length_a 6.8844(4)
_cell_length_b 16.4488(8)
_cell_length_c 19.8240(10)
_cell_measurement_reflns_used 9702
_cell_measurement_temperature 100(2)
_cell_measurement_theta_max 33.5497
_cell_measurement_theta_min 2.7543
_cell_volume 2218.4(2)
_computing_cell_refinement 'Bruker SAINT v8.38a'
_computing_data_collection 'Bruker APEX 3'
_computing_data_reduction 'Bruker SAINT v8.38a'
_computing_molecular_graphics 'Bruker SHELXTL'
_computing_publication_material 'Bruker SHELXTL & local programs'
_computing_structure_refinement 'SHELXL-2018/1 (Sheldrick, 2018)'
_computing_structure_solution 'SHELXT 2014/5 (Sheldrick, 2014)'
_diffrn_ambient_temperature 100(2)
_diffrn_detector_area_resol_mean 7.39
_diffrn_measured_fraction_theta_full 0.999
_diffrn_measured_fraction_theta_max 0.999
_diffrn_measurement_device_type 'Bruker D8 with PHOTONII detector'
_diffrn_measurement_method '\w/\q shutterless scans'
_diffrn_radiation_type synchrotron
_diffrn_radiation_wavelength 0.7288
_diffrn_reflns_av_R_equivalents 0.0502
_diffrn_reflns_av_unetI/netI 0.0238
_diffrn_reflns_Laue_measured_fraction_full 0.999
_diffrn_reflns_Laue_measured_fraction_max 0.999
_diffrn_reflns_limit_h_max 10
_diffrn_reflns_limit_h_min -10
_diffrn_reflns_limit_k_max 24
_diffrn_reflns_limit_k_min -24
_diffrn_reflns_limit_l_max 30
_diffrn_reflns_limit_l_min -30
_diffrn_reflns_number 89167
_diffrn_reflns_point_group_measured_fraction_full 0.999
_diffrn_reflns_point_group_measured_fraction_max 0.999
_diffrn_reflns_theta_full 25.930
_diffrn_reflns_theta_max 33.562
_diffrn_reflns_theta_min 2.482
_diffrn_source 'Advanced Light Source Beamline 12.2.1'
_exptl_absorpt_coefficient_mu 7.087
_exptl_absorpt_correction_T_max 0.871
_exptl_absorpt_correction_T_min 0.682
_exptl_absorpt_correction_type multi-scan
_exptl_absorpt_process_details 'SADABS 2016/2 Bruker AXS Madison WI USA'
_exptl_crystal_colour Blue
_exptl_crystal_density_diffrn 1.995
_exptl_crystal_description Block
_exptl_crystal_F_000 1280
_exptl_crystal_size_max 0.090
_exptl_crystal_size_mid 0.040
_exptl_crystal_size_min 0.020
_refine_diff_density_max 3.137
_refine_diff_density_min -2.242
_refine_diff_density_rms 0.233
_refine_ls_extinction_method none
_refine_ls_goodness_of_fit_ref 1.332
_refine_ls_hydrogen_treatment constr
_refine_ls_matrix_type full
_refine_ls_number_parameters 325
_refine_ls_number_reflns 8107
_refine_ls_number_restraints 0
_refine_ls_restrained_S_all 1.332
_refine_ls_R_factor_all 0.0462
_refine_ls_R_factor_gt 0.0392
_refine_ls_shift/su_max 0.001
_refine_ls_shift/su_mean 0.000
_refine_ls_structure_factor_coef Fsqd
_refine_ls_weighting_details 'w=1/[\s^2^(Fo^2^)+28.4087P] where P=(Fo^2^+2Fc^2^)/3'
_refine_ls_weighting_scheme calc
_refine_ls_wR_factor_gt 0.1106
_refine_ls_wR_factor_ref 0.1131
_reflns_Friedel_coverage 0.000
_reflns_number_gt 7052
_reflns_number_total 8107
_reflns_threshold_expression 'I > 2\s(I)'
_cod_data_source_file c9ra09228e2.cif
_cod_data_source_block aucf3_a
_cod_depositor_comments 'Adding full bibliography for 7239724.cif.'
_cod_original_sg_symbol_H-M 'P 21/c'
_cod_database_code 7239724
_shelx_shelxl_version_number 2018/1
_shelx_space_group_comment
;
The symmetry employed for this shelxl refinement is uniquely defined
by the following loop, which should always be used as a source of
symmetry information in preference to the above space-group names.
They are only intended as comments.
;
_shelx_estimated_absorpt_t_min 0.568
_shelx_estimated_absorpt_t_max 0.871

loop_
_space_group_symop_operation_xyz
'x, y, z'
'-x, y+1/2, -z+1/2'
'-x, -y, -z'
'x, -y-1/2, z-1/2'

loop_
_atom_site_label
_atom_site_type_symbol
_atom_site_fract_x
_atom_site_fract_y
_atom_site_fract_z
_atom_site_U_iso_or_equiv
_atom_site_adp_type
_atom_site_occupancy
_atom_site_site_symmetry_order
_atom_site_calc_flag
_atom_site_refinement_flags_posn
_atom_site_refinement_flags_adp
Au1 Au 0.73311(3) 0.55295(2) 0.49002(2) 0.01592(6) Uani 1 1 d . .
O1 O 0.6313(7) 0.6255(3) 0.4140(2) 0.0228(8) Uani 1 1 d . .
C1 C 0.5619(9) 0.6033(4) 0.3501(3) 0.0219(11) Uani 1 1 d . .
C2 C 0.5144(11) 0.6689(4) 0.3045(4) 0.0298(13) Uani 1 1 d . .
H2A H 0.532214 0.723113 0.320720 0.036 Uiso 1 1 calc R U
C3 C 0.4427(12) 0.6549(5) 0.2371(4) 0.0354(16) Uani 1 1 d . .
H3A H 0.412766 0.699639 0.206943 0.043 Uiso 1 1 calc R U
C4 C 0.4135(12) 0.5761(5) 0.2124(4) 0.0356(16) Uani 1 1 d . .
H4A H 0.362518 0.566645 0.165753 0.043 Uiso 1 1 calc R U
C5 C 0.4595(10) 0.5119(5) 0.2565(3) 0.0286(13) Uani 1 1 d . .
H5A H 0.438987 0.458082 0.239616 0.034 Uiso 1 1 calc R U
C6 C 0.5354(9) 0.5233(4) 0.3255(3) 0.0221(11) Uani 1 1 d . .
C7 C 0.5866(8) 0.4525(4) 0.3682(3) 0.0195(10) Uani 1 1 d . .
N1 N 0.6703(7) 0.4536(3) 0.4346(2) 0.0174(8) Uani 1 1 d . .
C8 C 0.5636(9) 0.3697(4) 0.3479(3) 0.0230(11) Uani 1 1 d . .
H8A H 0.508998 0.350798 0.303815 0.028 Uiso 1 1 calc R U
C9 C 0.6334(9) 0.3222(4) 0.4027(3) 0.0222(11) Uani 1 1 d . .
H9A H 0.635947 0.264467 0.403395 0.027 Uiso 1 1 calc R U
C10 C 0.7007(9) 0.3735(3) 0.4578(3) 0.0194(10) Uani 1 1 d . .
C11 C 0.7870(8) 0.3512(3) 0.5243(3) 0.0175(9) Uani 1 1 d . .
C12 C 0.8531(8) 0.4055(3) 0.5769(3) 0.0182(10) Uani 1 1 d . .
N2 N 0.8415(7) 0.4900(3) 0.5720(2) 0.0164(8) Uani 1 1 d . .
C13 C 0.9420(9) 0.3874(4) 0.6443(3) 0.0199(10) Uani 1 1 d . .
H13A H 0.970003 0.334480 0.662384 0.024 Uiso 1 1 calc R U
C14 C 0.9806(9) 0.4582(4) 0.6789(3) 0.0203(10) Uani 1 1 d . .
H14A H 1.039797 0.463525 0.725246 0.024 Uiso 1 1 calc R U
C15 C 0.9168(8) 0.5229(3) 0.6334(3) 0.0175(9) Uani 1 1 d . .
C16 C 0.9268(9) 0.6085(4) 0.6494(3) 0.0200(10) Uani 1 1 d . .
C17 C 1.0059(12) 0.6316(4) 0.7165(3) 0.0301(14) Uani 1 1 d . .
H17A H 1.048329 0.590619 0.749165 0.036 Uiso 1 1 calc R U
C18 C 1.0235(14) 0.7118(4) 0.7359(4) 0.0391(18) Uani 1 1 d . .
H18A H 1.080086 0.726020 0.781129 0.047 Uiso 1 1 calc R U
C19 C 0.9567(13) 0.7724(4) 0.6882(4) 0.0373(17) Uani 1 1 d . .
H19A H 0.964685 0.827937 0.701457 0.045 Uiso 1 1 calc R U
C20 C 0.8805(11) 0.7521(4) 0.6228(4) 0.0276(13) Uani 1 1 d . .
H20A H 0.838048 0.793774 0.590738 0.033 Uiso 1 1 calc R U
C21 C 0.8636(9) 0.6695(4) 0.6019(3) 0.0206(10) Uani 1 1 d . .
O2 O 0.7851(7) 0.6585(2) 0.5372(2) 0.0222(8) Uani 1 1 d . .
C22 C 0.8035(9) 0.2634(3) 0.5397(3) 0.0197(10) Uani 1 1 d . .
C23 C 0.6346(10) 0.2164(4) 0.5378(3) 0.0248(12) Uani 1 1 d . .
H23A H 0.508935 0.240903 0.526417 0.030 Uiso 1 1 calc R U
C24 C 0.6490(11) 0.1338(4) 0.5525(4) 0.0298(14) Uani 1 1 d . .
H24A H 0.533414 0.101885 0.551244 0.036 Uiso 1 1 calc R U
C25 C 0.8320(11) 0.0982(4) 0.5688(3) 0.0259(12) Uani 1 1 d . .
C26 C 1.0032(10) 0.1446(4) 0.5718(3) 0.0255(12) Uani 1 1 d . .
H26A H 1.128753 0.120012 0.583460 0.031 Uiso 1 1 calc R U
C27 C 0.9867(9) 0.2271(4) 0.5575(3) 0.0228(11) Uani 1 1 d . .
H27A H 1.102109 0.259229 0.559811 0.027 Uiso 1 1 calc R U
C28 C 0.8490(12) 0.0088(4) 0.5845(4) 0.0317(14) Uani 1 1 d . .
F1 F 1.0267(9) -0.0221(3) 0.5808(4) 0.0647(18) Uani 1 1 d . .
F2 F 0.7279(10) -0.0350(3) 0.5422(3) 0.0646(19) Uani 1 1 d . .
F3 F 0.8156(13) -0.0084(3) 0.6468(3) 0.074(2) Uani 1 1 d . .

loop_
_atom_site_aniso_label
_atom_site_aniso_U_11
_atom_site_aniso_U_22
_atom_site_aniso_U_33
_atom_site_aniso_U_23
_atom_site_aniso_U_13
_atom_site_aniso_U_12
Au1 0.01596(9) 0.01413(9) 0.01756(9) 0.00101(7) 0.00226(6) 0.00049(7)
O1 0.030(2) 0.0163(18) 0.021(2) 0.0045(15) -0.0003(17) 0.0020(16)
C1 0.019(2) 0.025(3) 0.020(3) 0.003(2) 0.000(2) 0.000(2)
C2 0.035(3) 0.026(3) 0.027(3) 0.009(2) 0.000(3) 0.002(3)
C3 0.043(4) 0.034(4) 0.026(3) 0.014(3) -0.002(3) 0.000(3)
C4 0.043(4) 0.039(4) 0.022(3) 0.005(3) -0.005(3) 0.001(3)
C5 0.029(3) 0.033(3) 0.022(3) 0.003(2) -0.002(2) -0.002(3)
C6 0.018(2) 0.028(3) 0.019(3) 0.002(2) -0.001(2) 0.001(2)
C7 0.017(2) 0.023(3) 0.018(2) 0.001(2) 0.0016(18) 0.002(2)
N1 0.019(2) 0.015(2) 0.018(2) -0.0018(16) 0.0003(16) -0.0004(16)
C8 0.023(3) 0.024(3) 0.020(3) -0.003(2) -0.001(2) 0.000(2)
C9 0.025(3) 0.018(2) 0.023(3) -0.004(2) 0.003(2) -0.001(2)
C10 0.022(2) 0.016(2) 0.019(3) 0.0020(19) -0.001(2) -0.0005(19)
C11 0.012(2) 0.020(2) 0.019(2) -0.0040(19) -0.0005(18) -0.0020(18)
C12 0.017(2) 0.017(2) 0.021(3) 0.0012(19) 0.0054(19) -0.0016(18)
N2 0.017(2) 0.0144(19) 0.016(2) 0.0031(16) -0.0001(16) 0.0003(15)
C13 0.024(3) 0.017(2) 0.017(2) 0.0024(19) 0.000(2) -0.001(2)
C14 0.023(3) 0.019(3) 0.017(2) -0.0016(19) 0.000(2) -0.001(2)
C15 0.018(2) 0.017(2) 0.018(2) -0.0011(18) 0.0044(19) -0.0010(18)
C16 0.023(3) 0.016(2) 0.021(3) -0.0025(19) 0.003(2) -0.0009(19)
C17 0.044(4) 0.021(3) 0.024(3) -0.004(2) 0.002(3) 0.000(3)
C18 0.065(5) 0.024(3) 0.026(3) -0.009(3) -0.001(3) -0.001(3)
C19 0.059(5) 0.018(3) 0.034(4) -0.006(3) 0.005(3) -0.001(3)
C20 0.037(3) 0.015(2) 0.031(3) -0.002(2) 0.005(3) -0.002(2)
C21 0.023(3) 0.016(2) 0.022(3) -0.002(2) 0.003(2) -0.0016(19)
O2 0.034(2) 0.0105(16) 0.0210(19) 0.0001(14) -0.0001(17) -0.0021(16)
C22 0.025(3) 0.012(2) 0.022(3) 0.0004(18) 0.004(2) 0.0007(19)
C23 0.026(3) 0.018(3) 0.030(3) 0.000(2) 0.004(2) -0.002(2)
C24 0.036(3) 0.019(3) 0.034(3) 0.000(2) 0.002(3) -0.008(2)
C25 0.040(4) 0.014(2) 0.023(3) 0.000(2) 0.004(3) -0.001(2)
C26 0.031(3) 0.019(3) 0.024(3) 0.000(2) 0.000(2) 0.003(2)
C27 0.025(3) 0.019(2) 0.024(3) 0.000(2) 0.002(2) 0.001(2)
C28 0.042(4) 0.019(3) 0.031(3) 0.000(2) -0.004(3) -0.001(3)
F1 0.057(3) 0.024(2) 0.114(5) 0.017(3) 0.016(4) 0.009(2)
F2 0.090(5) 0.018(2) 0.071(4) -0.002(2) -0.035(3) -0.008(2)
F3 0.163(7) 0.025(2) 0.039(3) 0.010(2) 0.030(4) -0.001(3)

loop_
_atom_type_symbol
_atom_type_description
_atom_type_scat_dispersion_real
_atom_type_scat_dispersion_imag
_atom_type_scat_source
C C 0.0034 0.0017 'XDISP Program in WinGX L.Kissel & R.H.Pratt Acta Cryst A46 170 1990'
H H 0.0000 0.0000 'XDISP Program in WinGX L.Kissel & R.H.Pratt Acta Cryst A46 170 1990'
N N 0.0065 0.0035 'XDISP Program in WinGX L.Kissel & R.H.Pratt Acta Cryst A46 170 1990'
O O 0.0115 0.0064 'XDISP Program in WinGX L.Kissel & R.H.Pratt Acta Cryst A46 170 1990'
F F 0.0185 0.0109 'XDISP Program in WinGX L.Kissel & R.H.Pratt Acta Cryst A46 170 1990'
Au Au -2.1948 9.1933 'XDISP Program in WinGX L.Kissel & R.H.Pratt Acta Cryst A46 170 1990'

loop_
_geom_angle_atom_site_label_1
_geom_angle_atom_site_label_2
_geom_angle_atom_site_label_3
_geom_angle
O1 Au1 N2 174.22(19)
O1 Au1 N1 93.10(19)
N2 Au1 N1 92.7(2)
O1 Au1 O2 81.21(18)
N2 Au1 O2 93.02(18)
N1 Au1 O2 174.30(18)
C1 O1 Au1 126.6(4)
O1 C1 C6 126.4(5)
O1 C1 C2 114.4(6)
C6 C1 C2 119.1(6)
C3 C2 C1 120.6(7)
C3 C2 H2A 119.7
C1 C2 H2A 119.7
C2 C3 C4 120.7(7)
C2 C3 H3A 119.7
C4 C3 H3A 119.7
C5 C4 C3 119.0(7)
C5 C4 H4A 120.5
C3 C4 H4A 120.5
C4 C5 C6 122.3(7)
C4 C5 H5A 118.9
C6 C5 H5A 118.9
C5 C6 C1 118.3(6)
C5 C6 C7 119.0(6)
C1 C6 C7 122.7(5)
N1 C7 C8 107.5(5)
N1 C7 C6 125.9(5)
C8 C7 C6 126.6(5)
C7 N1 C10 109.0(5)
C7 N1 Au1 125.1(4)
C10 N1 Au1 125.9(4)
C9 C8 C7 108.2(5)
C9 C8 H8A 125.9
C7 C8 H8A 125.9
C8 C9 C10 108.0(5)
C8 C9 H9A 126.0
C10 C9 H9A 126.0
N1 C10 C9 107.3(5)
N1 C10 C11 124.9(5)
C9 C10 C11 127.8(5)
C12 C11 C10 125.1(5)
C12 C11 C22 117.7(5)
C10 C11 C22 117.2(5)
N2 C12 C11 125.3(5)
N2 C12 C13 106.6(5)
C11 C12 C13 128.1(5)
C15 N2 C12 109.0(5)
C15 N2 Au1 124.8(4)
C12 N2 Au1 126.1(4)
C14 C13 C12 108.7(5)
C14 C13 H13A 125.6
C12 C13 H13A 125.6
C13 C14 C15 107.7(5)
C13 C14 H14A 126.1
C15 C14 H14A 126.1
N2 C15 C14 107.9(5)
N2 C15 C16 125.7(5)
C14 C15 C16 126.4(5)
C21 C16 C17 118.4(5)
C21 C16 C15 123.6(5)
C17 C16 C15 118.0(6)
C18 C17 C16 121.9(7)
C18 C17 H17A 119.0
C16 C17 H17A 119.0
C17 C18 C19 119.1(7)
C17 C18 H18A 120.4
C19 C18 H18A 120.4
C20 C19 C18 120.4(6)
C20 C19 H19A 119.8
C18 C19 H19A 119.8
C19 C20 C21 121.0(6)
C19 C20 H20A 119.5
C21 C20 H20A 119.5
O2 C21 C16 126.3(5)
O2 C21 C20 114.6(5)
C16 C21 C20 119.1(6)
C21 O2 Au1 126.5(4)
C27 C22 C23 119.3(5)
C27 C22 C11 120.6(5)
C23 C22 C11 120.0(5)
C24 C23 C22 120.3(6)
C24 C23 H23A 119.8
C22 C23 H23A 119.8
C25 C24 C23 119.7(6)
C25 C24 H24A 120.1
C23 C24 H24A 120.1
C24 C25 C26 120.8(6)
C24 C25 C28 120.1(6)
C26 C25 C28 119.1(6)
C27 C26 C25 118.9(6)
C27 C26 H26A 120.6
C25 C26 H26A 120.6
C26 C27 C22 120.9(6)
C26 C27 H27A 119.5
C22 C27 H27A 119.5
F2 C28 F3 107.3(7)
F2 C28 F1 104.8(7)
F3 C28 F1 105.2(7)
F2 C28 C25 112.7(6)
F3 C28 C25 112.5(6)
F1 C28 C25 113.8(7)

loop_
_geom_bond_atom_site_label_1
_geom_bond_atom_site_label_2
_geom_bond_distance
Au1 O1 1.965(4)
Au1 N2 1.976(5)
Au1 N1 1.979(5)
Au1 O2 1.980(4)
O1 C1 1.335(7)
C1 C6 1.407(9)
C1 C2 1.413(9)
C2 C3 1.371(10)
C2 H2A 0.9500
C3 C4 1.390(11)
C3 H3A 0.9500
C4 C5 1.377(10)
C4 H4A 0.9500
C5 C6 1.398(9)
C5 H5A 0.9500
C6 C7 1.452(8)
C7 N1 1.354(7)
C7 C8 1.421(9)
N1 C10 1.400(7)
C8 C9 1.364(9)
C8 H8A 0.9500
C9 C10 1.401(8)
C9 H9A 0.9500
C10 C11 1.410(8)
C11 C12 1.395(8)
C11 C22 1.478(8)
C12 N2 1.395(7)
C12 C13 1.414(8)
N2 C15 1.360(7)
C13 C14 1.357(8)
C13 H13A 0.9500
C14 C15 1.421(8)
C14 H14A 0.9500
C15 C16 1.441(8)
C16 C21 1.399(8)
C16 C17 1.411(9)
C17 C18 1.374(10)
C17 H17A 0.9500
C18 C19 1.403(11)
C18 H18A 0.9500
C19 C20 1.364(10)
C19 H19A 0.9500
C20 C21 1.419(8)
C20 H20A 0.9500
C21 O2 1.324(7)
C22 C27 1.391(8)
C22 C23 1.391(8)
C23 C24 1.390(9)
C23 H23A 0.9500
C24 C25 1.382(10)
C24 H24A 0.9500
C25 C26 1.397(10)
C25 C28 1.504(9)
C26 C27 1.388(8)
C26 H26A 0.9500
C27 H27A 0.9500
C28 F2 1.305(8)
C28 F3 1.322(9)
C28 F1 1.337(10)
